data_2227226
loop_
_publ_author_name
'Gowda, B. Thimme'
'Foro, Sabine'
'Nirmala, P. G.'
'Fuess, Hartmut'

_publ_section_title
;
 2,4-Dichloro-<i>N</i>-(2-methylphenyl)benzenesulfonamide
;
_journal_coeditor_code BT5340
_journal_issue 10
_journal_name_full 'Acta Crystallographica Section E'
_journal_page_first o2542
_journal_paper_doi 10.1107/S1600536810035166
_journal_volume 66
_journal_year 2010
_chemical_formula_iupac 'C13 H11 Cl2 N O2 S'
_chemical_formula_moiety 'C13 H11 Cl2 N O2 S'
_chemical_formula_sum 'C13 H11 Cl2 N O2 S'
_chemical_formula_weight 316.19
_chemical_name_systematic
;
2,4-Dichloro-<i>N</i>-(2-methylphenyl)benzenesulfonamide
;
_space_group_IT_number 14
_symmetry_cell_setting monoclinic
_symmetry_space_group_name_Hall '-P 2ybc'
_symmetry_space_group_name_H-M 'P 1 21/c 1'
_atom_sites_solution_hydrogens geom
_atom_sites_solution_primary direct
_atom_sites_solution_secondary difmap
_audit_creation_method SHELXL-97
_cell_angle_alpha 90.00
_cell_angle_beta 97.340(10)
_cell_angle_gamma 90.00
_cell_formula_units_Z 4
_cell_length_a 8.1060(10)
_cell_length_b 14.854(2)
_cell_length_c 11.7720(10)
_cell_measurement_reflns_used 25
_cell_measurement_temperature 299(2)
_cell_measurement_theta_max 16.48
_cell_measurement_theta_min 4.63
_cell_volume 1405.8(3)
_computing_cell_refinement 'CAD-4-PC (Enraf--Nonius, 1996)'
_computing_data_collection 'CAD-4-PC (Enraf--Nonius, 1996)'
_computing_data_reduction 'REDU4 (Stoe & Cie, 1987)'
_computing_molecular_graphics 'PLATON (Spek, 2009)'
_computing_publication_material 'SHELXL97 (Sheldrick, 2008)'
_computing_structure_refinement 'SHELXL97 (Sheldrick, 2008)'
_computing_structure_solution 'SHELXS97 (Sheldrick, 2008)'
_diffrn_ambient_temperature 299(2)
_diffrn_measured_fraction_theta_full 1.000
_diffrn_measured_fraction_theta_max 1.000
_diffrn_measurement_device_type 'Enraf--Nonius CAD-4'
_diffrn_measurement_method \w/2\q
_diffrn_radiation_monochromator graphite
_diffrn_radiation_source 'fine-focus sealed tube'
_diffrn_radiation_type CuK\a
_diffrn_radiation_wavelength 1.54180
_diffrn_reflns_av_R_equivalents 0.0327
_diffrn_reflns_av_sigmaI/netI 0.0328
_diffrn_reflns_limit_h_max 9
_diffrn_reflns_limit_h_min 0
_diffrn_reflns_limit_k_max 17
_diffrn_reflns_limit_k_min -17
_diffrn_reflns_limit_l_max 13
_diffrn_reflns_limit_l_min -14
_diffrn_reflns_number 5256
_diffrn_reflns_theta_full 66.95
_diffrn_reflns_theta_max 66.95
_diffrn_reflns_theta_min 4.82
_diffrn_standards_decay_% 1.0
_diffrn_standards_interval_time 120
_diffrn_standards_number 3
_exptl_absorpt_coefficient_mu 5.522
_exptl_absorpt_correction_T_max 0.3390
_exptl_absorpt_correction_T_min 0.2481
_exptl_absorpt_correction_type multi-scan
_exptl_absorpt_process_details '(North <i>et al.</i>, 1968)'
_exptl_crystal_colour colourless
_exptl_crystal_density_diffrn 1.494
_exptl_crystal_density_method 'not measured'
_exptl_crystal_description prism
_exptl_crystal_F_000 648
_exptl_crystal_size_max 0.35
_exptl_crystal_size_mid 0.25
_exptl_crystal_size_min 0.25
_refine_diff_density_max 0.435
_refine_diff_density_min -0.379
_refine_ls_extinction_coef 0.0021(3)
_refine_ls_extinction_expression Fc^*^=kFc[1+0.001xFc^2^\l^3^/sin(2\q)]^-1/4^
_refine_ls_extinction_method 'SHELXL97 (Sheldrick, 2008)'
_refine_ls_goodness_of_fit_ref 1.039
_refine_ls_hydrogen_treatment mixed
_refine_ls_matrix_type full
_refine_ls_number_parameters 240
_refine_ls_number_reflns 2501
_refine_ls_number_restraints 8
_refine_ls_restrained_S_all 1.046
_refine_ls_R_factor_all 0.0447
_refine_ls_R_factor_gt 0.0387
_refine_ls_shift/su_max 0.005
_refine_ls_shift/su_mean 0.001
_refine_ls_structure_factor_coef Fsqd
_refine_ls_weighting_details 'calc w=1/[\s^2^(Fo^2^)+(0.0521P)^2^+0.4627P] where P=(Fo^2^+2Fc^2^)/3'
_refine_ls_weighting_scheme calc
_refine_ls_wR_factor_gt 0.0940
_refine_ls_wR_factor_ref 0.0978
_reflns_number_gt 2205
_reflns_number_total 2501
_reflns_threshold_expression I>2\s(I)
_cod_data_source_file bt5340.cif
_cod_data_source_block I
_cod_original_sg_symbol_H-M 'P 21/c'
_cod_database_code 2227226
_cod_database_fobs_code 2227226

loop_
_symmetry_equiv_pos_as_xyz
'x, y, z'
'-x, y+1/2, -z+1/2'
'-x, -y, -z'
'x, -y-1/2, z-1/2'

loop_
_atom_site_type_symbol
_atom_site_label
_atom_site_fract_x
_atom_site_fract_y
_atom_site_fract_z
_atom_site_U_iso_or_equiv
_atom_site_adp_type
_atom_site_calc_flag
_atom_site_refinement_flags
_atom_site_occupancy
_atom_site_disorder_assembly
_atom_site_disorder_group
C C1 0.1368(2) 0.33703(12) 0.20574(15) 0.0386(4) Uani d . 1 . .
C C2 0.2961(3) 0.36013(12) 0.18389(16) 0.0404(4) Uani d . 1 . .
C C3 0.4340(3) 0.31932(15) 0.24250(19) 0.0502(5) Uani d . 1 . .
H H3 0.5403 0.3342 0.2269 0.060 Uiso calc R 1 . .
C C4 0.4113(3) 0.25585(15) 0.3250(2) 0.0533(5) Uani d . 1 . .
C C5 0.2555(3) 0.23232(14) 0.34875(19) 0.0520(5) Uani d . 1 . .
H H5 0.2430 0.1899 0.4051 0.062 Uiso calc R 1 . .
C C6 0.1183(3) 0.27211(13) 0.28857(17) 0.0450(5) Uani d . 1 . .
H H6 0.0124 0.2556 0.3032 0.054 Uiso calc R 1 . .
C C7A -0.1071(5) 0.5236(2) 0.2565(3) 0.0446(8) Uani d PD 0.705(5) A 1
C C8A 0.0002(5) 0.5685(2) 0.3379(4) 0.0532(9) Uani d PD 0.705(5) A 1
C C9A -0.072(2) 0.6089(7) 0.4284(7) 0.071(3) Uani d PD 0.705(5) A 1
H H9A -0.0061 0.6448 0.4807 0.085 Uiso calc PR 0.705(5) A 1
C C10A -0.2337(8) 0.5970(3) 0.4412(4) 0.0903(16) Uani d PD 0.705(5) A 1
H H10A -0.2750 0.6187 0.5061 0.108 Uiso calc PR 0.705(5) A 1
C C11A -0.3369(8) 0.5525(4) 0.3577(6) 0.0851(17) Uani d PD 0.705(5) A 1
H H11A -0.4495 0.5469 0.3644 0.102 Uiso calc PR 0.705(5) A 1
C C12A -0.2749(7) 0.5167(3) 0.2651(5) 0.0608(12) Uani d PD 0.705(5) A 1
H H12A -0.3455 0.4877 0.2081 0.073 Uiso calc PR 0.705(5) A 1
C C13A 0.1816(13) 0.5795(9) 0.3311(9) 0.074(3) Uani d PD 0.705(5) A 1
H H13A 0.1967 0.6110 0.2619 0.088 Uiso calc PR 0.705(5) A 1
H H13B 0.2331 0.5214 0.3309 0.088 Uiso calc PR 0.705(5) A 1
H H13C 0.2316 0.6134 0.3960 0.088 Uiso calc PR 0.705(5) A 1
N N1 -0.0460(2) 0.49066(12) 0.15829(14) 0.0462(4) Uani d D 1 . .
H H1N 0.003(3) 0.5230(16) 0.1141(19) 0.055 Uiso d D 1 . .
O O1 -0.1805(2) 0.34262(12) 0.17683(16) 0.0629(4) Uani d . 1 . .
O O2 -0.0363(2) 0.37672(10) 0.01067(12) 0.0560(4) Uani d . 1 . .
Cl Cl1 0.32844(7) 0.44230(4) 0.08450(4) 0.05248(18) Uani d . 1 . .
Cl Cl2 0.58543(10) 0.20713(6) 0.40131(8) 0.0887(3) Uani d . 1 . .
S S1 -0.04615(6) 0.38428(3) 0.13094(4) 0.04322(17) Uani d . 1 A .
C C7B -0.0109(13) 0.5386(5) 0.2733(7) 0.043(2) Uani d PD 0.295(5) A 2
C C8B -0.1310(11) 0.5537(5) 0.3435(6) 0.055(2) Uani d PD 0.295(5) A 2
C C9B -0.080(4) 0.5925(14) 0.4520(14) 0.052(4) Uani d PD 0.295(5) A 2
H H9B -0.1519 0.5919 0.5073 0.062 Uiso calc PR 0.295(5) A 2
C C10B 0.0727(13) 0.6305(6) 0.4773(8) 0.068(3) Uani d PD 0.295(5) A 2
H H10B 0.0964 0.6653 0.5429 0.082 Uiso calc PR 0.295(5) A 2
C C11B 0.1903(13) 0.6177(7) 0.4071(10) 0.074(3) Uani d PD 0.295(5) A 2
H H11B 0.2974 0.6398 0.4274 0.088 Uiso calc PR 0.295(5) A 2
C C12B 0.151(3) 0.5715(16) 0.3043(19) 0.054(4) Uani d PD 0.295(5) A 2
H H12B 0.2317 0.5624 0.2561 0.064 Uiso calc PR 0.295(5) A 2
C C13B -0.3078(15) 0.5262(10) 0.3116(11) 0.067(4) Uani d PD 0.295(5) A 2
H H13D -0.3132 0.4623 0.2989 0.081 Uiso calc PR 0.295(5) A 2
H H13E -0.3532 0.5569 0.2429 0.081 Uiso calc PR 0.295(5) A 2
H H13F -0.3709 0.5415 0.3725 0.081 Uiso calc PR 0.295(5) A 2

loop_
_atom_site_aniso_label
_atom_site_aniso_U_11
_atom_site_aniso_U_22
_atom_site_aniso_U_33
_atom_site_aniso_U_12
_atom_site_aniso_U_13
_atom_site_aniso_U_23
C1 0.0406(10) 0.0357(9) 0.0390(9) -0.0031(8) 0.0029(7) -0.0023(7)
C2 0.0429(11) 0.0354(9) 0.0432(10) -0.0030(8) 0.0065(8) -0.0020(8)
C3 0.0395(11) 0.0490(12) 0.0620(13) -0.0002(9) 0.0059(9) -0.0007(10)
C4 0.0516(13) 0.0457(11) 0.0600(12) 0.0073(10) -0.0036(10) 0.0029(10)
C5 0.0623(14) 0.0420(10) 0.0511(11) -0.0001(10) 0.0051(10) 0.0077(9)
C6 0.0460(11) 0.0422(10) 0.0474(11) -0.0066(9) 0.0082(8) 0.0013(8)
C7A 0.050(2) 0.0363(16) 0.0468(19) 0.0050(15) 0.0028(16) 0.0013(13)
C8A 0.060(3) 0.0448(18) 0.053(2) 0.0001(16) 0.0025(18) 0.0001(16)
C9A 0.111(5) 0.051(5) 0.050(4) -0.003(3) 0.012(4) -0.002(4)
C10A 0.110(4) 0.084(3) 0.085(3) 0.007(3) 0.043(3) -0.020(2)
C11A 0.071(3) 0.084(4) 0.109(5) 0.005(3) 0.047(3) -0.022(3)
C12A 0.056(3) 0.053(2) 0.074(4) 0.0074(18) 0.013(2) -0.007(2)
C13A 0.059(4) 0.080(5) 0.077(7) -0.011(3) -0.006(4) -0.019(4)
N1 0.0526(11) 0.0438(9) 0.0424(9) 0.0006(8) 0.0069(7) 0.0035(7)
O1 0.0401(9) 0.0595(9) 0.0888(12) -0.0069(7) 0.0073(8) 0.0146(8)
O2 0.0650(11) 0.0557(9) 0.0431(8) -0.0070(7) -0.0094(7) -0.0048(6)
Cl1 0.0507(3) 0.0533(3) 0.0544(3) -0.0078(2) 0.0107(2) 0.0094(2)
Cl2 0.0639(4) 0.0861(5) 0.1097(6) 0.0179(4) -0.0134(4) 0.0310(4)
S1 0.0373(3) 0.0435(3) 0.0472(3) -0.00531(19) -0.00115(19) 0.00201(19)
C7B 0.062(7) 0.032(4) 0.033(4) 0.002(4) -0.001(4) -0.008(3)
C8B 0.068(6) 0.045(4) 0.054(5) 0.007(4) 0.017(4) -0.002(3)
C9B 0.091(10) 0.035(7) 0.033(6) 0.004(6) 0.022(6) 0.007(5)
C10B 0.093(7) 0.053(5) 0.057(5) 0.004(5) 0.004(5) -0.020(4)
C11B 0.064(6) 0.075(6) 0.076(6) -0.003(5) -0.014(5) -0.030(5)
C12B 0.065(11) 0.046(6) 0.047(7) -0.006(6) -0.004(7) -0.014(5)
C13B 0.048(8) 0.088(10) 0.069(10) -0.002(6) 0.021(6) -0.021(7)

loop_
_atom_type_symbol
_atom_type_description
_atom_type_scat_dispersion_real
_atom_type_scat_dispersion_imag
_atom_type_scat_source
C C 0.0181 0.0091 'International Tables Vol C Tables 4.2.6.8 and 6.1.1.4'
H H 0.0000 0.0000 'International Tables Vol C Tables 4.2.6.8 and 6.1.1.4'
N N 0.0311 0.0180 'International Tables Vol C Tables 4.2.6.8 and 6.1.1.4'
O O 0.0492 0.0322 'International Tables Vol C Tables 4.2.6.8 and 6.1.1.4'
Cl Cl 0.3639 0.7018 'International Tables Vol C Tables 4.2.6.8 and 6.1.1.4'
S S 0.3331 0.5567 'International Tables Vol C Tables 4.2.6.8 and 6.1.1.4'

loop_
_geom_angle_atom_site_label_1
_geom_angle_atom_site_label_2
_geom_angle_atom_site_label_3
_geom_angle_site_symmetry_1
_geom_angle_site_symmetry_3
_geom_angle
_geom_angle_publ_flag
C2 C1 C6 . . 119.02(18) ?
C2 C1 S1 . . 123.26(14) ?
C6 C1 S1 . . 117.69(15) ?
C3 C2 C1 . . 120.80(19) ?
C3 C2 Cl1 . . 117.70(16) ?
C1 C2 Cl1 . . 121.49(15) ?
C2 C3 C4 . . 118.6(2) ?
C2 C3 H3 . . 120.7 ?
C4 C3 H3 . . 120.7 ?
C5 C4 C3 . . 121.7(2) ?
C5 C4 Cl2 . . 119.84(18) ?
C3 C4 Cl2 . . 118.43(18) ?
C4 C5 C6 . . 119.4(2) ?
C4 C5 H5 . . 120.3 ?
C6 C5 H5 . . 120.3 ?
C5 C6 C1 . . 120.5(2) ?
C5 C6 H6 . . 119.8 ?
C1 C6 H6 . . 119.8 ?
C12A C7A C8A . . 121.6(4) ?
C12A C7A N1 . . 119.3(4) ?
C8A C7A N1 . . 118.9(4) ?
C7A C8A C9A . . 116.3(7) ?
C7A C8A C13A . . 123.6(5) ?
C9A C8A C13A . . 120.0(7) ?
C10A C9A C8A . . 122.0(8) ?
C10A C9A H9A . . 119.0 ?
C8A C9A H9A . . 119.0 ?
C9A C10A C11A . . 119.6(5) ?
C9A C10A H10A . . 120.2 ?
C11A C10A H10A . . 120.2 ?
C12A C11A C10A . . 120.4(6) ?
C12A C11A H11A . . 119.8 ?
C10A C11A H11A . . 119.8 ?
C11A C12A C7A . . 119.7(6) ?
C11A C12A H12A . . 120.1 ?
C7A C12A H12A . . 120.1 ?
C8A C13A H13A . . 109.5 ?
C8A C13A H13B . . 109.5 ?
H13A C13A H13B . . 109.5 ?
C8A C13A H13C . . 109.5 ?
H13A C13A H13C . . 109.5 ?
H13B C13A H13C . . 109.5 ?
C7A N1 C7B . . 31.8(3) ?
C7A N1 S1 . . 121.00(19) ?
C7B N1 S1 . . 129.1(3) ?
C7A N1 H1N . . 123.6(17) ?
C7B N1 H1N . . 103.4(17) ?
S1 N1 H1N . . 115.0(17) ?
O1 S1 O2 . . 118.99(10) ?
O1 S1 N1 . . 109.42(11) ?
O2 S1 N1 . . 105.99(9) ?
O1 S1 C1 . . 105.83(10) ?
O2 S1 C1 . . 108.16(10) ?
N1 S1 C1 . . 108.06(9) ?
C8B C7B C12B . . 119.8(13) ?
C8B C7B N1 . . 123.0(9) ?
C12B C7B N1 . . 117.1(11) ?
C7B C8B C9B . . 117.4(14) ?
C7B C8B C13B . . 122.4(9) ?
C9B C8B C13B . . 120.1(14) ?
C10B C9B C8B . . 121.5(16) ?
C10B C9B H9B . . 119.2 ?
C8B C9B H9B . . 119.2 ?
C11B C10B C9B . . 120.1(10) ?
C11B C10B H10B . . 120.0 ?
C9B C10B H10B . . 120.0 ?
C10B C11B C12B . . 119.9(13) ?
C10B C11B H11B . . 120.1 ?
C12B C11B H11B . . 120.1 ?
C11B C12B C7B . . 120.1(18) ?
C11B C12B H12B . . 120.0 ?
C7B C12B H12B . . 120.0 ?
C8B C13B H13D . . 109.5 ?
C8B C13B H13E . . 109.5 ?
H13D C13B H13E . . 109.5 ?
C8B C13B H13F . . 109.5 ?
H13D C13B H13F . . 109.5 ?
H13E C13B H13F . . 109.5 ?

loop_
_geom_bond_atom_site_label_1
_geom_bond_atom_site_label_2
_geom_bond_site_symmetry_2
_geom_bond_distance
_geom_bond_publ_flag
C1 C2 . 1.391(3) ?
C1 C6 . 1.393(3) ?
C1 S1 . 1.770(2) ?
C2 C3 . 1.377(3) ?
C2 Cl1 . 1.7337(19) ?
C3 C4 . 1.382(3) ?
C3 H3 . 0.9300 ?
C4 C5 . 1.373(3) ?
C4 Cl2 . 1.732(2) ?
C5 C6 . 1.373(3) ?
C5 H5 . 0.9300 ?
C6 H6 . 0.9300 ?
C7A C12A . 1.381(7) ?
C7A C8A . 1.381(5) ?
C7A N1 . 1.403(4) ?
C8A C9A . 1.413(11) ?
C8A C13A . 1.492(11) ?
C9A C10A . 1.350(15) ?
C9A H9A . 0.9300 ?
C10A C11A . 1.375(8) ?
C10A H10A . 0.9300 ?
C11A C12A . 1.366(7) ?
C11A H11A . 0.9300 ?
C12A H12A . 0.9300 ?
C13A H13A . 0.9600 ?
C13A H13B . 0.9600 ?
C13A H13C . 0.9600 ?
N1 C7B . 1.524(9) ?
N1 S1 . 1.6125(18) ?
N1 H1N . 0.844(17) ?
O1 S1 . 1.4183(17) ?
O2 S1 . 1.4326(15) ?
C7B C8B . 1.374(11) ?
C7B C12B . 1.402(17) ?
C8B C9B . 1.415(16) ?
C8B C13B . 1.492(13) ?
C9B C10B . 1.36(3) ?
C9B H9B . 0.9300 ?
C10B C11B . 1.352(15) ?
C10B H10B . 0.9300 ?
C11B C12B . 1.393(16) ?
C11B H11B . 0.9300 ?
C12B H12B . 0.9300 ?
C13B H13D . 0.9600 ?
C13B H13E . 0.9600 ?
C13B H13F . 0.9600 ?

loop_
_geom_hbond_atom_site_label_D
_geom_hbond_atom_site_label_H
_geom_hbond_atom_site_label_A
_geom_hbond_site_symmetry_A
_geom_hbond_distance_DH
_geom_hbond_distance_HA
_geom_hbond_distance_DA
_geom_hbond_angle_DHA
N1 H1N O2 3_565 0.844(17) 2.133(18) 2.936(2) 159(2)

loop_
_geom_torsion_atom_site_label_1
_geom_torsion_atom_site_label_2
_geom_torsion_atom_site_label_3
_geom_torsion_atom_site_label_4
_geom_torsion_site_symmetry_1
_geom_torsion_site_symmetry_2
_geom_torsion_site_symmetry_3
_geom_torsion_site_symmetry_4
_geom_torsion
_geom_torsion_publ_flag
C6 C1 C2 C3 . . . . 0.4(3) ?
S1 C1 C2 C3 . . . . -178.13(16) ?
C6 C1 C2 Cl1 . . . . -178.41(15) ?
S1 C1 C2 Cl1 . . . . 3.1(2) ?
C1 C2 C3 C4 . . . . -1.0(3) ?
Cl1 C2 C3 C4 . . . . 177.79(16) ?
C2 C3 C4 C5 . . . . 0.5(3) ?
C2 C3 C4 Cl2 . . . . -178.15(17) ?
C3 C4 C5 C6 . . . . 0.6(3) ?
Cl2 C4 C5 C6 . . . . 179.28(17) ?
C4 C5 C6 C1 . . . . -1.3(3) ?
C2 C1 C6 C5 . . . . 0.8(3) ?
S1 C1 C6 C5 . . . . 179.39(16) ?
C12A C7A C8A C9A . . . . -1.7(7) ?
N1 C7A C8A C9A . . . . 173.1(5) ?
C12A C7A C8A C13A . . . . -178.6(8) ?
N1 C7A C8A C13A . . . . -3.8(8) ?
C7A C8A C9A C10A . . . . 6.4(11) ?
C13A C8A C9A C10A . . . . -176.6(9) ?
C8A C9A C10A C11A . . . . -7.2(13) ?
C9A C10A C11A C12A . . . . 3.2(11) ?
C10A C11A C12A C7A . . . . 1.3(9) ?
C8A C7A C12A C11A . . . . -2.0(7) ?
N1 C7A C12A C11A . . . . -176.8(5) ?
C12A C7A N1 C7B . . . . 177.2(8) ?
C8A C7A N1 C7B . . . . 2.3(5) ?
C12A C7A N1 S1 . . . . -67.5(4) ?
C8A C7A N1 S1 . . . . 117.6(3) ?
C7A N1 S1 O1 . . . . 29.7(3) ?
C7B N1 S1 O1 . . . . 67.6(5) ?
C7A N1 S1 O2 . . . . 159.2(2) ?
C7B N1 S1 O2 . . . . -162.9(5) ?
C7A N1 S1 C1 . . . . -85.1(2) ?
C7B N1 S1 C1 . . . . -47.2(5) ?
C2 C1 S1 O1 . . . . 179.13(16) ?
C6 C1 S1 O1 . . . . 0.62(18) ?
C2 C1 S1 O2 . . . . 50.59(18) ?
C6 C1 S1 O2 . . . . -127.93(15) ?
C2 C1 S1 N1 . . . . -63.73(18) ?
C6 C1 S1 N1 . . . . 117.75(16) ?
C7A N1 C7B C8B . . . . 1.1(5) ?
S1 N1 C7B C8B . . . . -86.0(8) ?
C7A N1 C7B C12B . . . . -176.0(15) ?
S1 N1 C7B C12B . . . . 96.9(13) ?
C12B C7B C8B C9B . . . . -7.9(19) ?
N1 C7B C8B C9B . . . . 175.0(12) ?
C12B C7B C8B C13B . . . . 175.7(15) ?
N1 C7B C8B C13B . . . . -1.4(12) ?
C7B C8B C9B C10B . . . . 14(3) ?
C13B C8B C9B C10B . . . . -170.0(16) ?
C8B C9B C10B C11B . . . . -12(3) ?
C9B C10B C11B C12B . . . . 5(2) ?
C10B C11B C12B C7B . . . . 0(3) ?
C8B C7B C12B C11B . . . . 1(2) ?
N1 C7B C12B C11B . . . . 178.6(13) ?
